data_7050143
loop_
_publ_author_name
'Ali, Mahammad'
'Ray, Ambarish'
'Sheldrick, William S.'
'Mayer-Figge, H.'
'Gao, Song'
'Sahmes, Alexander I.'

_publ_section_title
;
 Synthesis, crystal structure, EPR and magnetic properties of a
 cyano-bridged Cuii?Niii heterobimetallic complex: an unusual structure
 with long-range ferromagnetic exchange through hydrogen bonding
;
_journal_issue 3
_journal_name_full 'New Journal of Chemistry'
_journal_page_first 412
_journal_paper_doi 10.1039/b306866h
_journal_volume 28
_journal_year 2004
_chemical_formula_sum 'C16 H40 Cl2 N4 O9'
_chemical_formula_weight 503.42
_chemical_name_systematic
;
?
;
_space_group_IT_number 14
_symmetry_cell_setting monoclinic
_symmetry_space_group_name_Hall '-P 2ybc'
_symmetry_space_group_name_H-M 'P 1 21/c 1'
_atom_sites_solution_hydrogens geom
_atom_sites_solution_primary direct
_atom_sites_solution_secondary difmap
_audit_creation_method SHELXL-97
_cell_angle_alpha 90.00
_cell_angle_beta 98.39(3)
_cell_angle_gamma 90.00
_cell_formula_units_Z 4
_cell_length_a 11.210(2)
_cell_length_b 8.8436(18)
_cell_length_c 25.809(5)
_cell_measurement_reflns_used 15
_cell_measurement_temperature 293(2)
_cell_measurement_theta_max 15.0
_cell_measurement_theta_min 7.5
_cell_volume 2531.2(9)
_computing_cell_refinement 'Siemens R3m/V'
_computing_data_collection 'Siemens R3m/V'
_computing_data_reduction XDISK
_computing_molecular_graphics 'Siemens SHELXTL-PLUS (VMS)'
_computing_publication_material SHELXL-97
_computing_structure_refinement 'SHELXL-97 (Sheldrick, 1997)'
_computing_structure_solution 'SHELXS-97 (Sheldrick, 1990)'
_diffrn_ambient_temperature 293(2)
_diffrn_measured_fraction_theta_full 0.997
_diffrn_measured_fraction_theta_max 0.997
_diffrn_measurement_device 'Siemens P4 4-circle-diffractometer'
_diffrn_measurement_method 'Profile fitted'
_diffrn_radiation_monochromator graphite
_diffrn_radiation_source 'fine-focus sealed tube'
_diffrn_radiation_type MoK\a
_diffrn_radiation_wavelength 0.71073
_diffrn_reflns_av_R_equivalents 0.0370
_diffrn_reflns_av_sigmaI/netI 0.1182
_diffrn_reflns_limit_h_max 12
_diffrn_reflns_limit_h_min 0
_diffrn_reflns_limit_k_max 9
_diffrn_reflns_limit_k_min 0
_diffrn_reflns_limit_l_max 27
_diffrn_reflns_limit_l_min -27
_diffrn_reflns_number 3500
_diffrn_reflns_theta_full 22.50
_diffrn_reflns_theta_max 22.50
_diffrn_reflns_theta_min 2.44
_diffrn_standards_decay_% 20
_diffrn_standards_interval_count 100
_diffrn_standards_number 3
_exptl_absorpt_coefficient_mu 0.306
_exptl_absorpt_correction_T_max 0.74869
_exptl_absorpt_correction_T_min 0.72358
_exptl_absorpt_correction_type Semi-empirical
_exptl_crystal_colour white
_exptl_crystal_density_diffrn 1.321
_exptl_crystal_density_method 'not measured'
_exptl_crystal_description prism
_exptl_crystal_F_000 1080
_exptl_crystal_size_max 0.40
_exptl_crystal_size_mid 0.31
_exptl_crystal_size_min 0.29
_refine_diff_density_max 0.410
_refine_diff_density_min -0.276
_refine_diff_density_rms 0.059
_refine_ls_extinction_method none
_refine_ls_goodness_of_fit_ref 1.003
_refine_ls_hydrogen_treatment mixed
_refine_ls_matrix_type full
_refine_ls_number_parameters 294
_refine_ls_number_reflns 3302
_refine_ls_number_restraints 2
_refine_ls_restrained_S_all 1.003
_refine_ls_R_factor_all 0.1742
_refine_ls_R_factor_gt 0.0737
_refine_ls_shift/su_max 0.018
_refine_ls_shift/su_mean 0.001
_refine_ls_structure_factor_coef Fsqd
_refine_ls_weighting_details 'calc w=1/[\s^2^(Fo^2^)+(0.0600P)^2^+2.4114P] where P=(Fo^2^+2Fc^2^)/3'
_refine_ls_weighting_scheme calc
_refine_ls_wR_factor_gt 0.1400
_refine_ls_wR_factor_ref 0.1794
_reflns_number_gt 1605
_reflns_number_total 3302
_reflns_threshold_expression >2sigma(I)
_cod_data_source_file b306866h.txt
_cod_data_source_block s2
_cod_depositor_comments
;
The following automatic conversions were performed:
'_symmetry_cell_setting' value 'Monoclinic' changed to 'monoclinic'
according to '/home/saulius/struct/CIF-dictionaries/cif_core.dic'
dictionary named 'cif_core.dic' version 2.4.1 from 2010-06-29.

Automatic conversion script
Id: cif_fix_enum 1527 2010-12-29 10:47:43Z saulius 
;
_cod_original_sg_symbol_H-M P2(1)/c
_cod_original_formula_sum 'C16 H40 N4 O9 Cl2'
_cod_database_code 7050143

loop_
_symmetry_equiv_pos_as_xyz
'x, y, z'
'-x, y+1/2, -z+1/2'
'-x, -y, -z'
'x, -y-1/2, z-1/2'

loop_
_atom_site_label
_atom_site_type_symbol
_atom_site_fract_x
_atom_site_fract_y
_atom_site_fract_z
_atom_site_U_iso_or_equiv
_atom_site_adp_type
_atom_site_occupancy
_atom_site_symmetry_multiplicity
_atom_site_calc_flag
_atom_site_refinement_flags
_atom_site_disorder_assembly
_atom_site_disorder_group
N1 N 0.2968(5) 1.3197(6) 0.2018(2) 0.0400(15) Uani 1 1 d D . .
H1 H 0.261(5) 1.225(3) 0.207(2) 0.048 Uiso 1 1 d D . .
N2 N 0.3677(5) 1.2416(6) 0.1050(2) 0.0418(15) Uani 1 1 d . . .
H21 H 0.3233 1.2985 0.1239 0.08(2) Uiso 1 1 calc R . .
H22 H 0.3728 1.2924 0.0752 0.08(2) Uiso 1 1 calc R . .
N3 N 0.1018(5) 1.2042(6) 0.1012(2) 0.0401(15) Uani 1 1 d D . .
H3 H 0.095(5) 1.142(6) 0.1307(15) 0.048 Uiso 1 1 d D . .
N4 N 0.0851(5) 1.4871(6) 0.1464(2) 0.0387(15) Uani 1 1 d . . .
H41 H 0.1271 1.4198 0.1302 0.043(14) Uiso 1 1 calc R . .
H42 H 0.1181 1.5785 0.1427 0.043(14) Uiso 1 1 calc R . .
C1 C 0.4261(6) 1.3004(8) 0.2251(3) 0.047(2) Uani 1 1 d . . .
H11 H 0.4661 1.3984 0.2235 0.056 Uiso 1 1 calc R . .
C11 C 0.4417(6) 1.2518(8) 0.2821(3) 0.058(2) Uani 1 1 d . . .
H111 H 0.4003 1.3216 0.3017 0.087 Uiso 1 1 calc R . .
H112 H 0.5260 1.2508 0.2960 0.087 Uiso 1 1 calc R . .
H113 H 0.4088 1.1523 0.2846 0.087 Uiso 1 1 calc R . .
C2 C 0.4862(6) 1.1900(8) 0.1924(3) 0.0442(19) Uani 1 1 d . . .
H23 H 0.4438 1.0944 0.1924 0.053 Uiso 1 1 calc R . .
H24 H 0.5676 1.1730 0.2101 0.053 Uiso 1 1 calc R . .
C3 C 0.4944(6) 1.2305(8) 0.1355(3) 0.048(2) Uani 1 1 d . . .
C31 C 0.5667(6) 1.1097(9) 0.1103(3) 0.066(2) Uani 1 1 d . . .
H311 H 0.5331 1.0116 0.1150 0.100 Uiso 1 1 calc R . .
H312 H 0.6493 1.1119 0.1266 0.100 Uiso 1 1 calc R . .
H313 H 0.5626 1.1303 0.0736 0.100 Uiso 1 1 calc R . .
C32 C 0.5503(7) 1.3868(9) 0.1304(3) 0.065(2) Uani 1 1 d . . .
H321 H 0.5654 1.4012 0.0950 0.098 Uiso 1 1 calc R . .
H322 H 0.6248 1.3939 0.1539 0.098 Uiso 1 1 calc R . .
H323 H 0.4957 1.4633 0.1390 0.098 Uiso 1 1 calc R . .
C4 C 0.2999(6) 1.0994(8) 0.0908(3) 0.049(2) Uani 1 1 d . . .
H43 H 0.2972 1.0395 0.1221 0.059 Uiso 1 1 calc R . .
H44 H 0.3414 1.0409 0.0671 0.059 Uiso 1 1 calc R . .
C5 C 0.1725(6) 1.1323(9) 0.0648(3) 0.057(2) Uani 1 1 d . . .
H52 H 0.1751 1.1982 0.0349 0.069 Uiso 1 1 calc R . .
H53 H 0.1338 1.0386 0.0521 0.069 Uiso 1 1 calc R . .
C6 C -0.0289(6) 1.2168(8) 0.0793(3) 0.0453(19) Uani 1 1 d . . .
H6 H -0.0346 1.2576 0.0437 0.054 Uiso 1 1 calc R . .
C61 C -0.0950(7) 1.0648(8) 0.0761(3) 0.066(2) Uani 1 1 d . . .
H611 H -0.0539 0.9941 0.0567 0.099 Uiso 1 1 calc R . .
H612 H -0.1761 1.0784 0.0588 0.099 Uiso 1 1 calc R . .
H613 H -0.0966 1.0266 0.1109 0.099 Uiso 1 1 calc R . .
C7 C -0.0923(6) 1.3275(8) 0.1121(3) 0.0431(18) Uani 1 1 d . . .
H71 H -0.0881 1.2860 0.1471 0.052 Uiso 1 1 calc R . .
H72 H -0.1768 1.3315 0.0971 0.052 Uiso 1 1 calc R . .
C8 C -0.0442(6) 1.4905(8) 0.1170(3) 0.0409(18) Uani 1 1 d . . .
C81 C -0.0343(6) 1.5639(9) 0.0644(3) 0.060(2) Uani 1 1 d . . .
H811 H 0.0214 1.5076 0.0470 0.090 Uiso 1 1 calc R . .
H812 H -0.0059 1.6658 0.0700 0.090 Uiso 1 1 calc R . .
H813 H -0.1120 1.5644 0.0432 0.090 Uiso 1 1 calc R . .
C82 C -0.1234(6) 1.5876(8) 0.1472(3) 0.058(2) Uani 1 1 d . . .
H821 H -0.2015 1.5998 0.1268 0.087 Uiso 1 1 calc R . .
H822 H -0.0866 1.6850 0.1541 0.087 Uiso 1 1 calc R . .
H823 H -0.1317 1.5391 0.1798 0.087 Uiso 1 1 calc R . .
C9 C 0.1037(6) 1.4499(8) 0.2030(2) 0.0455(19) Uani 1 1 d . . .
H91 H 0.0679 1.3523 0.2082 0.055 Uiso 1 1 calc R . .
H92 H 0.0639 1.5251 0.2218 0.055 Uiso 1 1 calc R . .
C10 C 0.2373(6) 1.4460(8) 0.2243(3) 0.049(2) Uani 1 1 d . . .
H101 H 0.2745 1.5402 0.2160 0.059 Uiso 1 1 calc R . .
H102 H 0.2476 1.4358 0.2621 0.059 Uiso 1 1 calc R . .
Cl1 Cl 0.16696(19) 0.8866(2) 0.21284(8) 0.0508(6) Uani 1 1 d . . .
O11 O 0.1551(7) 0.8151(7) 0.1640(2) 0.108(2) Uani 1 1 d . . .
O12 O 0.1337(7) 0.7928(6) 0.2513(2) 0.106(2) Uani 1 1 d . . .
O13 O 0.1028(7) 1.0256(7) 0.2090(2) 0.113(3) Uani 1 1 d . . .
O14 O 0.2866(6) 0.9269(10) 0.2262(3) 0.159(4) Uani 1 1 d . . .
Cl2 Cl 0.3112(2) 0.6709(2) 0.04810(9) 0.0622(6) Uani 1 1 d . . .
O21 O 0.3317(7) 0.6144(9) -0.0014(3) 0.141(3) Uani 1 1 d . . .
O22 O 0.2125(6) 0.7729(7) 0.0393(3) 0.101(2) Uani 1 1 d . . .
O23 O 0.4164(5) 0.7448(7) 0.0707(3) 0.108(2) Uani 1 1 d . . .
O24 O 0.2816(6) 0.5531(7) 0.0796(3) 0.110(3) Uani 1 1 d . . .
OW O 0.3780(6) 0.3014(8) -0.0060(3) 0.111(2) Uani 1 1 d . . .

loop_
_atom_site_aniso_label
_atom_site_aniso_U_11
_atom_site_aniso_U_22
_atom_site_aniso_U_33
_atom_site_aniso_U_23
_atom_site_aniso_U_13
_atom_site_aniso_U_12
N1 0.044(4) 0.029(3) 0.045(4) -0.004(3) -0.001(3) -0.004(3)
N2 0.041(4) 0.037(4) 0.046(4) 0.001(3) 0.004(3) 0.002(3)
N3 0.038(4) 0.048(4) 0.034(4) -0.002(3) 0.005(3) 0.001(3)
N4 0.032(3) 0.035(4) 0.049(4) 0.000(3) 0.004(3) -0.005(3)
C1 0.038(5) 0.044(5) 0.053(5) -0.004(4) -0.007(4) -0.002(4)
C11 0.061(5) 0.058(5) 0.050(5) 0.001(4) -0.005(4) 0.010(4)
C2 0.033(4) 0.039(4) 0.057(5) 0.010(4) -0.003(4) 0.003(4)
C3 0.034(4) 0.044(5) 0.067(5) 0.010(4) 0.012(4) 0.007(4)
C31 0.044(5) 0.078(6) 0.078(6) -0.011(5) 0.011(4) 0.015(5)
C32 0.060(5) 0.058(5) 0.079(6) 0.011(5) 0.013(5) -0.015(5)
C4 0.050(5) 0.047(5) 0.053(5) -0.017(4) 0.013(4) -0.003(4)
C5 0.048(5) 0.072(6) 0.050(5) -0.021(4) 0.004(4) -0.008(4)
C6 0.042(5) 0.054(5) 0.038(4) -0.003(4) 0.002(4) 0.000(4)
C61 0.059(6) 0.072(6) 0.065(6) -0.015(5) 0.001(5) -0.015(5)
C7 0.027(4) 0.051(5) 0.048(5) 0.003(4) -0.004(3) -0.004(4)
C8 0.031(4) 0.052(5) 0.040(4) -0.002(4) 0.005(3) 0.005(4)
C81 0.047(5) 0.077(6) 0.056(5) 0.015(5) 0.007(4) -0.003(4)
C82 0.051(5) 0.061(6) 0.060(5) 0.009(4) 0.004(4) 0.014(4)
C9 0.050(5) 0.049(5) 0.037(5) 0.002(4) 0.004(4) 0.003(4)
C10 0.049(5) 0.051(5) 0.047(5) -0.007(4) 0.005(4) 0.002(4)
Cl1 0.0619(14) 0.0427(12) 0.0497(12) 0.0004(11) 0.0145(10) -0.0053(11)
O11 0.203(8) 0.072(4) 0.053(4) -0.022(4) 0.032(4) -0.032(5)
O12 0.190(7) 0.056(4) 0.091(5) 0.013(4) 0.082(5) 0.002(4)
O13 0.174(7) 0.075(5) 0.099(5) 0.030(4) 0.048(5) 0.053(5)
O14 0.072(5) 0.205(9) 0.189(9) 0.007(7) -0.021(5) -0.055(6)
Cl2 0.0644(15) 0.0517(13) 0.0712(16) 0.0007(13) 0.0122(12) -0.0076(12)
O21 0.173(8) 0.154(7) 0.108(6) -0.039(5) 0.060(6) -0.011(6)
O22 0.097(5) 0.078(5) 0.120(6) 0.029(4) -0.013(4) 0.027(4)
O23 0.069(4) 0.088(5) 0.157(6) -0.017(5) -0.016(4) -0.013(4)
O24 0.099(5) 0.076(5) 0.165(7) 0.069(5) 0.051(5) 0.019(4)
OW 0.102(5) 0.127(6) 0.112(5) 0.027(5) 0.043(4) 0.000(5)

loop_
_atom_type_symbol
_atom_type_description
_atom_type_scat_dispersion_real
_atom_type_scat_dispersion_imag
_atom_type_scat_source
C C 0.0033 0.0016 'International Tables Vol C Tables 4.2.6.8 and 6.1.1.4'
H H 0.0000 0.0000 'International Tables Vol C Tables 4.2.6.8 and 6.1.1.4'
N N 0.0061 0.0033 'International Tables Vol C Tables 4.2.6.8 and 6.1.1.4'
O O 0.0106 0.0060 'International Tables Vol C Tables 4.2.6.8 and 6.1.1.4'
Cl Cl 0.1484 0.1585 'International Tables Vol C Tables 4.2.6.8 and 6.1.1.4'

loop_
_geom_angle_atom_site_label_1
_geom_angle_atom_site_label_2
_geom_angle_atom_site_label_3
_geom_angle
_geom_angle_site_symmetry_1
_geom_angle_site_symmetry_3
_geom_angle_publ_flag
C10 N1 C1 113.5(5) . . ?
C10 N1 H1 113(4) . . ?
C1 N1 H1 104(4) . . ?
C4 N2 C3 118.5(5) . . ?
C4 N2 H21 107.7 . . ?
C3 N2 H21 107.7 . . ?
C4 N2 H22 107.7 . . ?
C3 N2 H22 107.7 . . ?
H21 N2 H22 107.1 . . ?
C5 N3 C6 112.5(5) . . ?
C5 N3 H3 112(4) . . ?
C6 N3 H3 99(4) . . ?
C9 N4 C8 118.6(5) . . ?
C9 N4 H41 107.7 . . ?
C8 N4 H41 107.7 . . ?
C9 N4 H42 107.7 . . ?
C8 N4 H42 107.7 . . ?
H41 N4 H42 107.1 . . ?
N1 C1 C2 109.6(5) . . ?
N1 C1 C11 112.9(6) . . ?
C2 C1 C11 111.1(6) . . ?
N1 C1 H11 107.7 . . ?
C2 C1 H11 107.7 . . ?
C11 C1 H11 107.7 . . ?
C1 C11 H111 109.5 . . ?
C1 C11 H112 109.5 . . ?
H111 C11 H112 109.5 . . ?
C1 C11 H113 109.5 . . ?
H111 C11 H113 109.5 . . ?
H112 C11 H113 109.5 . . ?
C1 C2 C3 118.6(6) . . ?
C1 C2 H23 107.7 . . ?
C3 C2 H23 107.7 . . ?
C1 C2 H24 107.7 . . ?
C3 C2 H24 107.7 . . ?
H23 C2 H24 107.1 . . ?
N2 C3 C2 109.3(5) . . ?
N2 C3 C32 105.0(5) . . ?
C2 C3 C32 112.2(6) . . ?
N2 C3 C31 109.5(6) . . ?
C2 C3 C31 110.6(6) . . ?
C32 C3 C31 110.0(6) . . ?
C3 C31 H311 109.5 . . ?
C3 C31 H312 109.5 . . ?
H311 C31 H312 109.5 . . ?
C3 C31 H313 109.5 . . ?
H311 C31 H313 109.5 . . ?
H312 C31 H313 109.5 . . ?
C3 C32 H321 109.5 . . ?
C3 C32 H322 109.5 . . ?
H321 C32 H322 109.5 . . ?
C3 C32 H323 109.5 . . ?
H321 C32 H323 109.5 . . ?
H322 C32 H323 109.5 . . ?
N2 C4 C5 111.2(6) . . ?
N2 C4 H43 109.4 . . ?
C5 C4 H43 109.4 . . ?
N2 C4 H44 109.4 . . ?
C5 C4 H44 109.4 . . ?
H43 C4 H44 108.0 . . ?
N3 C5 C4 111.3(6) . . ?
N3 C5 H52 109.4 . . ?
C4 C5 H52 109.4 . . ?
N3 C5 H53 109.4 . . ?
C4 C5 H53 109.4 . . ?
H52 C5 H53 108.0 . . ?
N3 C6 C61 113.3(6) . . ?
N3 C6 C7 110.2(5) . . ?
C61 C6 C7 109.3(6) . . ?
N3 C6 H6 108.0 . . ?
C61 C6 H6 108.0 . . ?
C7 C6 H6 108.0 . . ?
C6 C61 H611 109.5 . . ?
C6 C61 H612 109.5 . . ?
H611 C61 H612 109.5 . . ?
C6 C61 H613 109.5 . . ?
H611 C61 H613 109.5 . . ?
H612 C61 H613 109.5 . . ?
C6 C7 C8 117.3(6) . . ?
C6 C7 H71 108.0 . . ?
C8 C7 H71 108.0 . . ?
C6 C7 H72 108.0 . . ?
C8 C7 H72 108.0 . . ?
H71 C7 H72 107.2 . . ?
C81 C8 C82 109.8(6) . . ?
C81 C8 N4 105.2(5) . . ?
C82 C8 N4 109.5(5) . . ?
C81 C8 C7 113.4(6) . . ?
C82 C8 C7 110.3(6) . . ?
N4 C8 C7 108.5(5) . . ?
C8 C81 H811 109.5 . . ?
C8 C81 H812 109.5 . . ?
H811 C81 H812 109.5 . . ?
C8 C81 H813 109.5 . . ?
H811 C81 H813 109.5 . . ?
H812 C81 H813 109.5 . . ?
C8 C82 H821 109.5 . . ?
C8 C82 H822 109.5 . . ?
H821 C82 H822 109.5 . . ?
C8 C82 H823 109.5 . . ?
H821 C82 H823 109.5 . . ?
H822 C82 H823 109.5 . . ?
N4 C9 C10 110.6(6) . . ?
N4 C9 H91 109.5 . . ?
C10 C9 H91 109.5 . . ?
N4 C9 H92 109.5 . . ?
C10 C9 H92 109.5 . . ?
H91 C9 H92 108.1 . . ?
N1 C10 C9 110.9(6) . . ?
N1 C10 H101 109.5 . . ?
C9 C10 H101 109.5 . . ?
N1 C10 H102 109.5 . . ?
C9 C10 H102 109.5 . . ?
H101 C10 H102 108.1 . . ?
O14 Cl1 O12 109.2(5) . . ?
O14 Cl1 O11 107.6(5) . . ?
O12 Cl1 O11 112.0(4) . . ?
O14 Cl1 O13 104.9(5) . . ?
O12 Cl1 O13 112.4(4) . . ?
O11 Cl1 O13 110.4(4) . . ?
O24 Cl2 O23 111.3(5) . . ?
O24 Cl2 O22 108.8(4) . . ?
O23 Cl2 O22 111.1(4) . . ?
O24 Cl2 O21 110.3(5) . . ?
O23 Cl2 O21 107.6(5) . . ?
O22 Cl2 O21 107.7(5) . . ?

loop_
_geom_bond_atom_site_label_1
_geom_bond_atom_site_label_2
_geom_bond_distance
_geom_bond_site_symmetry_2
_geom_bond_publ_flag
N1 C10 1.463(8) . ?
N1 C1 1.496(8) . ?
N1 H1 0.948(10) . ?
N2 C4 1.488(8) . ?
N2 C3 1.523(8) . ?
N2 H21 0.9000 . ?
N2 H22 0.9000 . ?
N3 C5 1.461(8) . ?
N3 C6 1.496(8) . ?
N3 H3 0.950(10) . ?
N4 C9 1.481(7) . ?
N4 C8 1.535(8) . ?
N4 H41 0.9000 . ?
N4 H42 0.9000 . ?
C1 C2 1.511(9) . ?
C1 C11 1.517(9) . ?
C1 H11 0.9800 . ?
C11 H111 0.9600 . ?
C11 H112 0.9600 . ?
C11 H113 0.9600 . ?
C2 C3 1.527(9) . ?
C2 H23 0.9700 . ?
C2 H24 0.9700 . ?
C3 C32 1.531(9) . ?
C3 C31 1.542(9) . ?
C31 H311 0.9600 . ?
C31 H312 0.9600 . ?
C31 H313 0.9600 . ?
C32 H321 0.9600 . ?
C32 H322 0.9600 . ?
C32 H323 0.9600 . ?
C4 C5 1.515(9) . ?
C4 H43 0.9700 . ?
C4 H44 0.9700 . ?
C5 H52 0.9700 . ?
C5 H53 0.9700 . ?
C6 C61 1.531(9) . ?
C6 C7 1.534(9) . ?
C6 H6 0.9800 . ?
C61 H611 0.9600 . ?
C61 H612 0.9600 . ?
C61 H613 0.9600 . ?
C7 C8 1.538(9) . ?
C7 H71 0.9700 . ?
C7 H72 0.9700 . ?
C8 C81 1.522(9) . ?
C8 C82 1.529(9) . ?
C81 H811 0.9600 . ?
C81 H812 0.9600 . ?
C81 H813 0.9600 . ?
C82 H821 0.9600 . ?
C82 H822 0.9600 . ?
C82 H823 0.9600 . ?
C9 C10 1.519(9) . ?
C9 H91 0.9700 . ?
C9 H92 0.9700 . ?
C10 H101 0.9700 . ?
C10 H102 0.9700 . ?
Cl1 O14 1.382(7) . ?
Cl1 O12 1.387(5) . ?
Cl1 O11 1.398(5) . ?
Cl1 O13 1.421(6) . ?
Cl2 O24 1.391(6) . ?
Cl2 O23 1.399(6) . ?
Cl2 O22 1.420(6) . ?
Cl2 O21 1.421(7) . ?
